data_7158586
loop_
_publ_author_name
'Tian, Heng-Zhi'
'Wu, Sheng-Feng'
'Zhuang, Guo-Wei'
'Lin, Guo-Qiang'
'Sun, Xing-Wen'

_publ_section_title
;
 Base-controlled dearomative [3+2] cycloadditions between 3-nitro-indoles
 and fumaric acid amide esters
;
_journal_name_full 'Organic &amp; Biomolecular Chemistry'
_journal_paper_doi 10.1039/D2OB00296E
_journal_year 2022
_chemical_formula_sum 'C28 H27 N3 O8 S'
_chemical_formula_weight 565.58
_space_group_crystal_system monoclinic
_space_group_IT_number 14
_space_group_name_Hall '-P 2yn'
_space_group_name_H-M_alt 'P 1 21/n 1'
_atom_sites_solution_hydrogens geom
_audit_update_record
;
2021-06-07 deposited with the CCDC.	2022-03-21 downloaded from the CCDC.
;
_cell_angle_alpha 90
_cell_angle_beta 111.897(2)
_cell_angle_gamma 90
_cell_formula_units_Z 8
_cell_length_a 23.1540(14)
_cell_length_b 10.2807(6)
_cell_length_c 24.2524(15)
_cell_measurement_reflns_used 9400
_cell_measurement_temperature 197.(2)
_cell_measurement_theta_max 72.4809
_cell_measurement_theta_min 3.3321
_cell_volume 5356.5(6)
_computing_cell_refinement 'SAINT V8.38A (Bruker AXS Inc., 2017)'
_computing_data_reduction 'SAINT V8.38A (Bruker AXS Inc., 2017)'
_computing_molecular_graphics 'shelXle (C.B. Huebschle, rev 924)'
_computing_structure_refinement 'SHELXL-2018/3 (Sheldrick, 2018)'
_computing_structure_solution 'SHELXT 2014/5 (Sheldrick, 2014)'
_diffrn_ambient_temperature 197.(2)
_diffrn_detector_area_resol_mean 7.3910
_diffrn_measured_fraction_theta_full 0.991
_diffrn_measured_fraction_theta_max 0.991
_diffrn_measurement_device_type 'd8 venture'
_diffrn_radiation_type 'cu k\a'
_diffrn_radiation_wavelength 1.54178
_diffrn_reflns_av_R_equivalents 0.0272
_diffrn_reflns_av_unetI/netI 0.0202
_diffrn_reflns_limit_h_max 27
_diffrn_reflns_limit_h_min -28
_diffrn_reflns_limit_k_max 9
_diffrn_reflns_limit_k_min -12
_diffrn_reflns_limit_l_max 29
_diffrn_reflns_limit_l_min -29
_diffrn_reflns_number 74191
_diffrn_reflns_theta_full 72.47
_diffrn_reflns_theta_max 72.47
_diffrn_reflns_theta_min 2.25
_exptl_absorpt_coefficient_mu 1.562
_exptl_absorpt_correction_T_max 0.81
_exptl_absorpt_correction_T_min 0.74
_exptl_absorpt_correction_type multi-scan
_exptl_absorpt_process_details
;
SADABS-2016/2 - Bruker AXS area detector scaling and absorption correction
;
_exptl_crystal_colour 'clear light colourless'
_exptl_crystal_density_diffrn 1.403
_exptl_crystal_density_method 'not measured'
_exptl_crystal_description block
_exptl_crystal_F_000 2368
_exptl_crystal_size_max 0.190
_exptl_crystal_size_mid 0.170
_exptl_crystal_size_min 0.140
_refine_diff_density_max 0.348
_refine_diff_density_min -0.423
_refine_ls_extinction_method none
_refine_ls_goodness_of_fit_ref 1.026
_refine_ls_hydrogen_treatment constr
_refine_ls_matrix_type full
_refine_ls_number_parameters 725
_refine_ls_number_reflns 10542
_refine_ls_number_restraints 0
_refine_ls_restrained_S_all 1.026
_refine_ls_R_factor_all 0.0333
_refine_ls_R_factor_gt 0.0326
_refine_ls_shift/su_max 0.001
_refine_ls_shift/su_mean 0.000
_refine_ls_structure_factor_coef Fsqd
_refine_ls_weighting_details 'w=1/[\s^2^(Fo^2^)+(0.0445P)^2^+2.6342P] where P=(Fo^2^+2Fc^2^)/3'
_refine_ls_weighting_scheme calc
_refine_ls_wR_factor_gt 0.0870
_refine_ls_wR_factor_ref 0.0878
_reflns_number_gt 10234
_reflns_number_total 10542
_reflns_threshold_expression 'I > 2\s(I)'
_cod_data_source_file d2ob00296e2.cif
_cod_data_source_block 20190529THZA
_cod_depositor_comments
;
The following automatic conversions were performed:

data item '_exptl_absorpt_correction_type' value 'Multi-Scan' was
changed to 'multi-scan' in accordance with the
/home/data/users/saulius/crontab/automatic-downloads/rss-feeds/RSC/lib/dictionaries/cif_core.dic
dictionary named 'cif_core.dic' version 2.4.2 last updated on
2011-04-26.

Automatic conversion script
Id: cif_fix_values 7556 2019-12-06 15:28:31Z antanas 

2024-12-16
Z value and formula fixed to values more according to usual
chemical conventions.                 miguel
;
_cod_original_formula_sum 'C56 H54 N6 O16 S2'
_cod_original_formula_weight 1131.17
_cod_original_formula_units_Z 4
_cod_database_code 7158586

loop_
_space_group_symop_operation_xyz
'x, y, z'
'-x+1/2, y+1/2, -z+1/2'
'-x, -y, -z'
'x-1/2, -y-1/2, z-1/2'

loop_
_atom_site_type_symbol
_atom_site_label
_atom_site_fract_x
_atom_site_fract_y
_atom_site_fract_z
_atom_site_U_iso_or_equiv
_atom_site_adp_type
_atom_site_calc_flag
_atom_site_refinement_flags_adp
_atom_site_refinement_flags_occupancy
_atom_site_refinement_flags_posn
_atom_site_occupancy
_atom_site_disorder_assembly
_atom_site_disorder_group
S S1 0.72924(2) 0.56537(3) 0.27185(2) 0.01760(7) Uani d . . . 1 . .
S S2 0.27292(2) 0.67551(3) 0.23901(2) 0.01600(7) Uani d . . . 1 . .
O O1 0.55938(4) 1.11413(9) 0.07751(4) 0.0279(2) Uani d . . . 1 . .
O O2 0.73741(4) 0.42806(9) 0.28070(4) 0.02371(19) Uani d . . . 1 . .
O O3 0.77362(4) 0.64310(9) 0.25886(4) 0.02373(19) Uani d . . . 1 . .
O O4 0.69723(4) 0.63050(8) 0.10829(4) 0.01831(17) Uani d . . . 1 . .
O O5 0.63282(4) 0.96530(10) 0.12141(5) 0.0346(2) Uani d . . . 1 . .
O O6 0.58337(4) 0.70355(10) 0.01946(4) 0.0262(2) Uani d . . . 1 . .
N N6 0.42394(5) 0.38726(10) 0.30945(5) 0.0221(2) Uani d . . . 1 . .
O O7 0.52313(5) 0.89452(11) 0.19176(5) 0.0371(2) Uani d . . . 1 . .
N N7 0.57474(5) 0.84653(11) 0.20404(5) 0.0224(2) Uani d . . . 1 . .
O O8 0.29606(4) 0.60036(8) 0.40005(4) 0.01778(17) Uani d . . . 1 . .
O O9 0.40364(4) 0.50888(9) 0.49117(4) 0.02475(19) Uani d . . . 1 . .
O O10 0.36198(4) 0.25844(9) 0.38489(4) 0.0294(2) Uani d . . . 1 . .
O O11 0.43669(4) 0.11074(9) 0.42771(4) 0.0279(2) Uani d . . . 1 . .
O O12 0.37931(5) 0.36125(10) 0.26448(4) 0.0333(2) Uani d . . . 1 . .
O O13 0.47526(5) 0.33682(11) 0.32289(5) 0.0398(3) Uani d . . . 1 . .
O O14 0.26602(4) 0.81345(8) 0.23139(4) 0.02219(18) Uani d . . . 1 . .
O O15 0.22661(4) 0.59816(9) 0.24903(4) 0.02175(18) Uani d . . . 1 . .
N N1 0.66305(5) 0.58134(10) 0.21353(4) 0.0182(2) Uani d . . . 1 . .
N N2 0.64398(4) 0.66837(10) 0.11737(4) 0.0165(2) Uani d . . . 1 . .
N N4 0.33745(4) 0.65537(9) 0.29920(4) 0.0170(2) Uani d . . . 1 . .
N N5 0.35034(4) 0.56122(9) 0.39330(4) 0.01572(19) Uani d . . . 1 . .
C C1 0.57678(9) 1.34195(16) 0.07171(9) 0.0545(5) Uani d . . . 1 . .
H H16 0.556176 1.338475 0.028353 0.082 Uiso calc U . R 1 . .
H H15 0.608181 1.411097 0.082707 0.082 Uiso calc U . R 1 . .
H H1 0.545837 1.359926 0.089383 0.082 Uiso calc U . R 1 . .
O O16 0.62055(5) 0.87767(11) 0.24645(5) 0.0389(3) Uani d . . . 1 . .
C C2 0.60751(7) 1.21443(14) 0.09410(7) 0.0357(3) Uani d . . . 1 . .
H H14 0.638699 1.195086 0.076295 0.043 Uiso calc U . R 1 . .
H H17 0.629011 1.217361 0.137835 0.043 Uiso calc U . R 1 . .
C C3 0.57922(6) 0.99338(12) 0.09443(5) 0.0205(2) Uani d . . . 1 . .
C C4 0.52652(6) 0.89728(12) 0.07508(5) 0.0209(2) Uani d . . . 1 . .
H H12 0.508191 0.895091 0.031113 0.025 Uiso calc U . R 1 . .
H H13 0.493815 0.927374 0.089214 0.025 Uiso calc U . R 1 . .
C C5 0.54615(5) 0.75912(11) 0.09825(5) 0.0170(2) Uani d . . . 1 . .
H H18 0.50825 0.702728 0.083621 0.02 Uiso calc U . R 1 . .
C C6 0.57985(5) 0.73356(11) 0.16569(5) 0.0170(2) Uani d . . . 1 . .
C C7 0.64871(5) 0.70003(11) 0.17706(5) 0.0156(2) Uani d . . . 1 . .
H H19 0.678076 0.773266 0.19524 0.019 Uiso calc U . R 1 . .
C C8 0.71590(5) 0.63278(12) 0.33286(5) 0.0197(2) Uani d . . . 1 . .
C C9 0.68923(6) 0.55676(12) 0.36466(6) 0.0224(3) Uani d . . . 1 . .
H H4 0.680217 0.467599 0.354964 0.027 Uiso calc U . R 1 . .
C C10 0.67598(6) 0.61295(14) 0.41075(6) 0.0266(3) Uani d . . . 1 . .
H H26 0.657841 0.561537 0.432596 0.032 Uiso calc U . R 1 . .
C C11 0.68895(7) 0.74374(14) 0.42533(6) 0.0292(3) Uani d . . . 1 . .
C C12 0.67223(9) 0.80547(18) 0.47392(7) 0.0428(4) Uani d . . . 1 . .
H H3 0.708511 0.803591 0.511318 0.064 Uiso calc U . R 1 . .
H H27 0.637935 0.75704 0.478683 0.064 Uiso calc U . R 1 . .
H H2 0.659412 0.895815 0.463272 0.064 Uiso calc U . R 1 . .
C C13 0.60638(6) 0.52714(12) 0.21308(5) 0.0200(2) Uani d . . . 1 . .
C C14 0.55721(6) 0.61226(12) 0.18664(5) 0.0199(2) Uani d . . . 1 . .
C C15 0.72901(6) 0.74585(12) 0.09835(6) 0.0212(2) Uani d . . . 1 . .
H H11 0.733355 0.811776 0.129399 0.025 Uiso calc U . R 1 . .
H H10 0.704788 0.784511 0.059111 0.025 Uiso calc U . R 1 . .
C C16 0.79197(6) 0.70439(12) 0.10067(6) 0.0204(2) Uani d . . . 1 . .
C C17 0.83297(6) 0.63942(13) 0.15021(6) 0.0247(3) Uani d . . . 1 . .
H H5 0.820823 0.619874 0.182631 0.03 Uiso calc U . R 1 . .
C C18 0.89149(6) 0.60317(14) 0.15236(7) 0.0309(3) Uani d . . . 1 . .
H H6 0.918941 0.557385 0.185934 0.037 Uiso calc U . R 1 . .
C C19 0.91006(7) 0.63331(15) 0.10592(8) 0.0363(3) Uani d . . . 1 . .
H H9 0.95017 0.608354 0.107563 0.044 Uiso calc U . R 1 . .
C C20 0.87004(7) 0.69993(17) 0.05706(8) 0.0394(4) Uani d . . . 1 . .
H H7 0.882965 0.722061 0.025401 0.047 Uiso calc U . R 1 . .
C C21 0.81085(7) 0.73464(14) 0.05417(7) 0.0303(3) Uani d . . . 1 . .
H H8 0.78328 0.779197 0.020243 0.036 Uiso calc U . R 1 . .
C C22 0.59219(5) 0.70734(11) 0.07182(5) 0.0175(2) Uani d . . . 1 . .
C C24 0.49696(6) 0.57900(14) 0.17977(6) 0.0275(3) Uani d . . . 1 . .
H H20 0.463406 0.637299 0.16148 0.033 Uiso calc U . R 1 . .
C C25 0.48677(7) 0.45820(16) 0.20030(7) 0.0344(3) Uani d . . . 1 . .
H H23 0.445875 0.433493 0.196339 0.041 Uiso calc U . R 1 . .
C C26 0.53610(7) 0.37372(15) 0.22652(6) 0.0338(3) Uani d . . . 1 . .
H H22 0.52829 0.291864 0.240547 0.041 Uiso calc U . R 1 . .
C C27 0.59673(6) 0.40525(13) 0.23290(6) 0.0272(3) Uani d . . . 1 . .
H H21 0.630113 0.345948 0.25009 0.033 Uiso calc U . R 1 . .
C C28 0.73014(6) 0.76301(13) 0.34721(6) 0.0251(3) Uani d . . . 1 . .
H H24 0.74857 0.814214 0.32554 0.03 Uiso calc U . R 1 . .
C C29 0.71696(7) 0.81691(13) 0.39374(6) 0.0296(3) Uani d . . . 1 . .
H H25 0.727234 0.905331 0.404237 0.036 Uiso calc U . R 1 . .
C C30 0.33523(9) 0.45553(19) 0.03692(7) 0.0483(4) Uani d . . . 1 . .
H H30 0.336402 0.360376 0.039547 0.072 Uiso calc U . R 1 . .
H H31 0.376262 0.488152 0.040563 0.072 Uiso calc U . R 1 . .
H H28 0.304161 0.48215 -0.001493 0.072 Uiso calc U . R 1 . .
C C31 0.31811(6) 0.51069(15) 0.08631(6) 0.0293(3) Uani d . . . 1 . .
C C32 0.28943(7) 0.43358(14) 0.11587(6) 0.0296(3) Uani d . . . 1 . .
H H54 0.279715 0.345627 0.104021 0.035 Uiso calc U . R 1 . .
C C33 0.27474(6) 0.48290(12) 0.16240(6) 0.0235(3) Uani d . . . 1 . .
H H32 0.255452 0.429432 0.18252 0.028 Uiso calc U . R 1 . .
C C34 0.28889(5) 0.61224(12) 0.17891(5) 0.0181(2) Uani d . . . 1 . .
C C35 0.34893(5) 0.53441(11) 0.33402(5) 0.0150(2) Uani d . . . 1 . .
H H53 0.319442 0.462967 0.313485 0.018 Uiso calc U . R 1 . .
C C36 0.25930(6) 0.48556(12) 0.40133(7) 0.0251(3) Uani d . . . 1 . .
H H35 0.280454 0.434771 0.438041 0.03 Uiso calc U . R 1 . .
H H36 0.253711 0.429088 0.366646 0.03 Uiso calc U . R 1 . .
C C37 0.19758(6) 0.53381(12) 0.39949(6) 0.0219(2) Uani d . . . 1 . .
C C38 0.15634(6) 0.59067(14) 0.34811(7) 0.0288(3) Uani d . . . 1 . .
H H37 0.166968 0.597361 0.313975 0.035 Uiso calc U . R 1 . .
C C39 0.09956(7) 0.63790(16) 0.34639(8) 0.0397(4) Uani d . . . 1 . .
H H38 0.071394 0.676641 0.311015 0.048 Uiso calc U . R 1 . .
C C40 0.08380(7) 0.62887(15) 0.39575(9) 0.0430(4) Uani d . . . 1 . .
H H29 0.045102 0.662347 0.394543 0.052 Uiso calc U . R 1 . .
C C41 0.31700(6) 0.69191(12) 0.14983(5) 0.0211(2) Uani d . . . 1 . .
H H34 0.326358 0.780065 0.161473 0.025 Uiso calc U . R 1 . .
C C42 0.33112(6) 0.64032(14) 0.10353(6) 0.0267(3) Uani d . . . 1 . .
H H33 0.349991 0.694194 0.083163 0.032 Uiso calc U . R 1 . .
C C43 0.12447(8) 0.57091(16) 0.44708(8) 0.0399(4) Uani d . . . 1 . .
H H39 0.113494 0.563855 0.481 0.048 Uiso calc U . R 1 . .
C C44 0.18127(7) 0.52310(15) 0.44903(6) 0.0307(3) Uani d . . . 1 . .
H H40 0.209043 0.483021 0.484225 0.037 Uiso calc U . R 1 . .
C C45 0.39912(5) 0.51366(11) 0.43958(5) 0.0172(2) Uani d . . . 1 . .
C C46 0.44802(5) 0.46750(11) 0.41581(5) 0.0173(2) Uani d . . . 1 . .
H H48 0.485477 0.524373 0.433366 0.021 Uiso calc U . R 1 . .
C C47 0.46741(6) 0.32830(12) 0.43665(6) 0.0213(2) Uani d . . . 1 . .
H H41 0.501836 0.302243 0.424118 0.026 Uiso calc U . R 1 . .
H H42 0.483411 0.32615 0.480617 0.026 Uiso calc U . R 1 . .
C C48 0.41548(6) 0.23113(12) 0.41287(5) 0.0202(2) Uani d . . . 1 . .
C C49 0.39057(7) 0.00725(13) 0.40996(7) 0.0302(3) Uani d . . . 1 . .
H H47 0.369974 0.003822 0.366138 0.036 Uiso calc U . R 1 . .
H H46 0.358434 0.021613 0.427135 0.036 Uiso calc U . R 1 . .
C C50 0.42556(8) -0.11726(14) 0.43340(7) 0.0355(3) Uani d . . . 1 . .
H H45 0.455562 -0.132478 0.414334 0.053 Uiso calc U . R 1 . .
H H44 0.396129 -0.189985 0.424609 0.053 Uiso calc U . R 1 . .
H H43 0.447722 -0.110228 0.476481 0.053 Uiso calc U . R 1 . .
C C51 0.41803(5) 0.49824(11) 0.34836(5) 0.0168(2) Uani d . . . 1 . .
C C53 0.44346(6) 0.61946(12) 0.33028(5) 0.0201(2) Uani d . . . 1 . .
C C54 0.50497(6) 0.65064(14) 0.34037(6) 0.0278(3) Uani d . . . 1 . .
H H49 0.537651 0.59128 0.359946 0.033 Uiso calc U . R 1 . .
C C55 0.51743(7) 0.77083(16) 0.32108(7) 0.0340(3) Uani d . . . 1 . .
H H50 0.559075 0.794032 0.327133 0.041 Uiso calc U . R 1 . .
C C56 0.46936(7) 0.85713(14) 0.29304(6) 0.0314(3) Uani d . . . 1 . .
H H51 0.478854 0.938682 0.280029 0.038 Uiso calc U . R 1 . .
C C57 0.40771(6) 0.82798(13) 0.28337(6) 0.0253(3) Uani d . . . 1 . .
H H52 0.375189 0.888332 0.264736 0.03 Uiso calc U . R 1 . .
C C58 0.39566(5) 0.70658(12) 0.30216(5) 0.0189(2) Uani d . . . 1 . .

loop_
_atom_site_aniso_label
_atom_site_aniso_U_11
_atom_site_aniso_U_22
_atom_site_aniso_U_33
_atom_site_aniso_U_12
_atom_site_aniso_U_13
_atom_site_aniso_U_23
S1 0.01577(14) 0.01811(14) 0.01701(13) 0.00238(10) 0.00390(11) 0.00275(10)
S2 0.01661(14) 0.01570(14) 0.01559(13) 0.00315(10) 0.00590(10) 0.00090(10)
O1 0.0245(5) 0.0191(4) 0.0328(5) 0.0012(4) 0.0021(4) 0.0040(4)
O2 0.0246(4) 0.0200(4) 0.0241(4) 0.0058(3) 0.0062(4) 0.0031(3)
O3 0.0171(4) 0.0292(5) 0.0238(4) -0.0001(4) 0.0064(3) 0.0051(4)
O4 0.0158(4) 0.0174(4) 0.0247(4) 0.0014(3) 0.0110(3) -0.0008(3)
O5 0.0206(5) 0.0243(5) 0.0479(6) 0.0011(4) -0.0001(4) 0.0039(4)
O6 0.0260(5) 0.0366(5) 0.0152(4) 0.0026(4) 0.0069(3) -0.0011(4)
N6 0.0220(5) 0.0215(5) 0.0242(5) 0.0032(4) 0.0102(4) -0.0022(4)
O7 0.0332(5) 0.0461(6) 0.0351(5) 0.0172(5) 0.0162(5) -0.0012(5)
N7 0.0256(5) 0.0237(5) 0.0204(5) 0.0053(4) 0.0113(4) 0.0006(4)
O8 0.0149(4) 0.0166(4) 0.0240(4) 0.0004(3) 0.0098(3) -0.0020(3)
O9 0.0234(4) 0.0332(5) 0.0157(4) 0.0002(4) 0.0050(3) -0.0009(4)
O10 0.0206(4) 0.0222(5) 0.0369(5) -0.0007(4) 0.0008(4) 0.0012(4)
O11 0.0243(5) 0.0165(4) 0.0368(5) 0.0003(4) 0.0042(4) 0.0011(4)
O12 0.0311(5) 0.0383(6) 0.0271(5) 0.0013(4) 0.0068(4) -0.0128(4)
O13 0.0338(6) 0.0473(6) 0.0388(6) 0.0177(5) 0.0142(5) -0.0033(5)
O14 0.0275(4) 0.0172(4) 0.0220(4) 0.0065(3) 0.0092(4) 0.0016(3)
O15 0.0180(4) 0.0250(4) 0.0224(4) 0.0009(3) 0.0076(3) 0.0028(3)
N1 0.0165(5) 0.0181(5) 0.0176(5) -0.0008(4) 0.0037(4) 0.0047(4)
N2 0.0140(4) 0.0199(5) 0.0166(5) 0.0014(4) 0.0069(4) -0.0002(4)
N4 0.0174(5) 0.0159(5) 0.0164(5) -0.0011(4) 0.0048(4) 0.0022(4)
N5 0.0132(4) 0.0181(5) 0.0165(5) 0.0012(4) 0.0063(4) -0.0005(4)
C1 0.0561(11) 0.0248(8) 0.0598(11) -0.0058(7) -0.0049(9) 0.0043(8)
O16 0.0356(6) 0.0443(6) 0.0297(5) 0.0057(5) 0.0040(4) -0.0164(5)
C2 0.0329(7) 0.0232(7) 0.0408(8) -0.0073(6) 0.0019(6) 0.0009(6)
C3 0.0223(6) 0.0199(6) 0.0180(6) 0.0029(5) 0.0061(5) 0.0017(5)
C4 0.0178(6) 0.0214(6) 0.0212(6) 0.0035(5) 0.0046(5) 0.0037(5)
C5 0.0144(5) 0.0193(6) 0.0161(5) 0.0003(4) 0.0042(4) 0.0011(4)
C6 0.0166(5) 0.0180(6) 0.0171(5) 0.0014(4) 0.0070(4) 0.0003(4)
C7 0.0157(5) 0.0153(5) 0.0156(5) 0.0008(4) 0.0057(4) 0.0014(4)
C8 0.0179(5) 0.0211(6) 0.0162(5) 0.0030(5) 0.0020(4) 0.0021(5)
C9 0.0212(6) 0.0214(6) 0.0224(6) 0.0021(5) 0.0058(5) 0.0028(5)
C10 0.0247(6) 0.0322(7) 0.0223(6) 0.0044(5) 0.0080(5) 0.0047(5)
C11 0.0302(7) 0.0323(7) 0.0203(6) 0.0115(6) 0.0038(5) -0.0001(5)
C12 0.0536(10) 0.0458(9) 0.0291(7) 0.0137(8) 0.0156(7) -0.0050(7)
C13 0.0195(6) 0.0228(6) 0.0166(5) -0.0042(5) 0.0055(5) 0.0007(5)
C14 0.0199(6) 0.0239(6) 0.0171(5) -0.0023(5) 0.0081(5) 0.0018(5)
C15 0.0215(6) 0.0175(6) 0.0275(6) -0.0011(5) 0.0126(5) -0.0006(5)
C16 0.0193(6) 0.0178(6) 0.0261(6) -0.0031(5) 0.0109(5) -0.0043(5)
C17 0.0235(6) 0.0242(6) 0.0282(6) -0.0018(5) 0.0117(5) -0.0008(5)
C18 0.0213(6) 0.0271(7) 0.0430(8) 0.0007(5) 0.0104(6) 0.0037(6)
C19 0.0236(7) 0.0338(8) 0.0589(10) 0.0006(6) 0.0240(7) 0.0024(7)
C20 0.0356(8) 0.0465(9) 0.0484(9) 0.0012(7) 0.0301(7) 0.0072(7)
C21 0.0289(7) 0.0342(7) 0.0324(7) 0.0015(6) 0.0169(6) 0.0047(6)
C22 0.0169(5) 0.0167(5) 0.0183(6) -0.0011(4) 0.0058(4) -0.0002(4)
C24 0.0200(6) 0.0371(7) 0.0262(6) -0.0027(5) 0.0094(5) 0.0045(6)
C25 0.0245(7) 0.0452(9) 0.0336(7) -0.0123(6) 0.0109(6) 0.0061(6)
C26 0.0336(7) 0.0326(7) 0.0316(7) -0.0142(6) 0.0080(6) 0.0079(6)
C27 0.0277(7) 0.0243(6) 0.0248(6) -0.0045(5) 0.0043(5) 0.0058(5)
C28 0.0269(6) 0.0214(6) 0.0221(6) 0.0005(5) 0.0037(5) 0.0035(5)
C29 0.0361(7) 0.0213(6) 0.0247(6) 0.0038(5) 0.0035(6) -0.0020(5)
C30 0.0584(11) 0.0574(11) 0.0349(8) 0.0106(9) 0.0242(8) -0.0135(8)
C31 0.0277(7) 0.0378(8) 0.0198(6) 0.0110(6) 0.0058(5) -0.0052(5)
C32 0.0353(7) 0.0240(7) 0.0241(6) 0.0063(5) 0.0050(6) -0.0059(5)
C33 0.0264(6) 0.0206(6) 0.0200(6) 0.0022(5) 0.0046(5) 0.0003(5)
C34 0.0180(5) 0.0201(6) 0.0143(5) 0.0050(4) 0.0038(4) 0.0002(4)
C35 0.0153(5) 0.0144(5) 0.0154(5) 0.0001(4) 0.0056(4) 0.0003(4)
C36 0.0209(6) 0.0184(6) 0.0405(7) -0.0016(5) 0.0165(6) 0.0005(5)
C37 0.0192(6) 0.0192(6) 0.0300(6) -0.0045(5) 0.0124(5) -0.0059(5)
C38 0.0253(7) 0.0278(7) 0.0354(7) -0.0012(5) 0.0138(6) -0.0006(6)
C39 0.0232(7) 0.0332(8) 0.0595(10) 0.0024(6) 0.0116(7) 0.0053(7)
C40 0.0257(7) 0.0316(8) 0.0817(13) -0.0032(6) 0.0317(8) -0.0116(8)
C41 0.0210(6) 0.0214(6) 0.0201(6) 0.0033(5) 0.0067(5) 0.0010(5)
C42 0.0238(6) 0.0369(7) 0.0210(6) 0.0052(5) 0.0100(5) 0.0025(5)
C43 0.0392(8) 0.0436(9) 0.0519(9) -0.0147(7) 0.0344(8) -0.0189(7)
C44 0.0283(7) 0.0367(8) 0.0305(7) -0.0097(6) 0.0147(6) -0.0086(6)
C45 0.0164(5) 0.0156(5) 0.0178(5) -0.0029(4) 0.0043(4) -0.0021(4)
C46 0.0143(5) 0.0173(5) 0.0182(6) -0.0006(4) 0.0036(4) -0.0011(4)
C47 0.0178(6) 0.0190(6) 0.0232(6) 0.0023(5) 0.0031(5) 0.0012(5)
C48 0.0219(6) 0.0181(6) 0.0194(6) 0.0016(5) 0.0066(5) -0.0001(5)
C49 0.0326(7) 0.0198(6) 0.0347(7) -0.0054(5) 0.0084(6) -0.0025(5)
C50 0.0509(9) 0.0190(6) 0.0335(7) -0.0017(6) 0.0121(7) -0.0003(6)
C51 0.0150(5) 0.0172(5) 0.0188(5) 0.0007(4) 0.0072(4) -0.0016(4)
C53 0.0204(6) 0.0217(6) 0.0199(6) -0.0035(5) 0.0095(5) -0.0012(5)
C54 0.0202(6) 0.0351(7) 0.0297(7) -0.0039(5) 0.0111(5) 0.0005(6)
C55 0.0268(7) 0.0433(8) 0.0346(7) -0.0142(6) 0.0145(6) -0.0001(6)
C56 0.0357(8) 0.0308(7) 0.0279(7) -0.0148(6) 0.0122(6) 0.0027(6)
C57 0.0298(7) 0.0234(6) 0.0208(6) -0.0064(5) 0.0071(5) 0.0018(5)
C58 0.0199(6) 0.0213(6) 0.0159(5) -0.0048(5) 0.0069(4) -0.0022(4)

loop_
_atom_type_symbol
_atom_type_description
_atom_type_scat_dispersion_real
_atom_type_scat_dispersion_imag
_atom_type_scat_source
C C 0.0181 0.0091 'International Tables Vol C Tables 4.2.6.8 and 6.1.1.4'
H H 0.0000 0.0000 'International Tables Vol C Tables 4.2.6.8 and 6.1.1.4'
N N 0.0311 0.0180 'International Tables Vol C Tables 4.2.6.8 and 6.1.1.4'
O O 0.0492 0.0322 'International Tables Vol C Tables 4.2.6.8 and 6.1.1.4'
S S 0.3331 0.5567 'International Tables Vol C Tables 4.2.6.8 and 6.1.1.4'

loop_
_geom_angle_atom_site_label_1
_geom_angle_atom_site_label_2
_geom_angle_atom_site_label_3
_geom_angle_site_symmetry_1
_geom_angle_site_symmetry_3
_geom_angle
_geom_angle_publ_flag
O3 S1 O2 . . 121.35(6) ?
O3 S1 N1 . . 105.58(5) ?
O2 S1 N1 . . 104.70(5) ?
O3 S1 C8 . . 109.35(6) ?
O2 S1 C8 . . 108.48(6) ?
N1 S1 C8 . . 106.33(5) ?
O15 S2 O14 . . 121.29(5) ?
O15 S2 N4 . . 105.47(5) ?
O14 S2 N4 . . 104.87(5) ?
O15 S2 C34 . . 109.82(6) ?
O14 S2 C34 . . 107.92(5) ?
N4 S2 C34 . . 106.46(5) ?
C3 O1 C2 . . 115.62(10) ?
N2 O4 C15 . . 109.29(8) ?
O12 N6 O13 . . 124.03(11) ?
O12 N6 C51 . . 118.53(10) ?
O13 N6 C51 . . 117.14(10) ?
O16 N7 O7 . . 124.48(11) ?
O16 N7 C6 . . 118.53(10) ?
O7 N7 C6 . . 116.83(10) ?
N5 O8 C36 . . 109.19(8) ?
C48 O11 C49 . . 116.38(10) ?
C13 N1 C7 . . 108.65(9) ?
C13 N1 S1 . . 121.57(8) ?
C7 N1 S1 . . 121.58(8) ?
C22 N2 O4 . . 121.56(9) ?
C22 N2 C7 . . 117.60(9) ?
O4 N2 C7 . . 118.81(9) ?
C58 N4 C35 . . 108.58(9) ?
C58 N4 S2 . . 121.39(8) ?
C35 N4 S2 . . 121.26(8) ?
C45 N5 O8 . . 121.35(9) ?
C45 N5 C35 . . 117.16(9) ?
O8 N5 C35 . . 119.03(9) ?
C2 C1 H16 . . 109.5 ?
C2 C1 H15 . . 109.5 ?
H16 C1 H15 . . 109.5 ?
C2 C1 H1 . . 109.5 ?
H16 C1 H1 . . 109.5 ?
H15 C1 H1 . . 109.5 ?
O1 C2 C1 . . 107.97(12) ?
O1 C2 H14 . . 110.1 ?
C1 C2 H14 . . 110.1 ?
O1 C2 H17 . . 110.1 ?
C1 C2 H17 . . 110.1 ?
H14 C2 H17 . . 108.4 ?
O5 C3 O1 . . 123.91(12) ?
O5 C3 C4 . . 124.41(11) ?
O1 C3 C4 . . 111.67(10) ?
C3 C4 C5 . . 113.54(10) ?
C3 C4 H12 . . 108.9 ?
C5 C4 H12 . . 108.9 ?
C3 C4 H13 . . 108.9 ?
C5 C4 H13 . . 108.9 ?
H12 C4 H13 . . 107.7 ?
C22 C5 C4 . . 109.06(10) ?
C22 C5 C6 . . 103.18(9) ?
C4 C5 C6 . . 120.53(10) ?
C22 C5 H18 . . 107.8 ?
C4 C5 H18 . . 107.8 ?
C6 C5 H18 . . 107.8 ?
C14 C6 N7 . . 107.98(9) ?
C14 C6 C5 . . 113.16(10) ?
N7 C6 C5 . . 113.13(9) ?
C14 C6 C7 . . 102.65(9) ?
N7 C6 C7 . . 111.73(9) ?
C5 C6 C7 . . 107.74(9) ?
N2 C7 N1 . . 109.32(9) ?
N2 C7 C6 . . 100.53(9) ?
N1 C7 C6 . . 106.12(9) ?
N2 C7 H19 . . 113.3 ?
N1 C7 H19 . . 113.3 ?
C6 C7 H19 . . 113.3 ?
C28 C8 C9 . . 120.92(12) ?
C28 C8 S1 . . 119.26(10) ?
C9 C8 S1 . . 119.78(10) ?
C10 C9 C8 . . 119.21(12) ?
C10 C9 H4 . . 120.4 ?
C8 C9 H4 . . 120.4 ?
C9 C10 C11 . . 120.88(13) ?
C9 C10 H26 . . 119.6 ?
C11 C10 H26 . . 119.6 ?
C29 C11 C10 . . 118.77(13) ?
C29 C11 C12 . . 120.60(14) ?
C10 C11 C12 . . 120.62(14) ?
C11 C12 H3 . . 109.5 ?
C11 C12 H27 . . 109.5 ?
H3 C12 H27 . . 109.5 ?
C11 C12 H2 . . 109.5 ?
H3 C12 H2 . . 109.5 ?
H27 C12 H2 . . 109.5 ?
C14 C13 C27 . . 121.21(12) ?
C14 C13 N1 . . 110.60(10) ?
C27 C13 N1 . . 128.14(12) ?
C24 C14 C13 . . 121.03(12) ?
C24 C14 C6 . . 128.54(12) ?
C13 C14 C6 . . 110.35(10) ?
O4 C15 C16 . . 107.77(9) ?
O4 C15 H11 . . 110.2 ?
C16 C15 H11 . . 110.2 ?
O4 C15 H10 . . 110.2 ?
C16 C15 H10 . . 110.2 ?
H11 C15 H10 . . 108.5 ?
C21 C16 C17 . . 119.23(12) ?
C21 C16 C15 . . 120.14(12) ?
C17 C16 C15 . . 120.59(11) ?
C18 C17 C16 . . 120.21(12) ?
C18 C17 H5 . . 119.9 ?
C16 C17 H5 . . 119.9 ?
C19 C18 C17 . . 120.36(14) ?
C19 C18 H6 . . 119.8 ?
C17 C18 H6 . . 119.8 ?
C18 C19 C20 . . 119.77(13) ?
C18 C19 H9 . . 120.1 ?
C20 C19 H9 . . 120.1 ?
C19 C20 C21 . . 120.16(14) ?
C19 C20 H7 . . 119.9 ?
C21 C20 H7 . . 119.9 ?
C16 C21 C20 . . 120.25(14) ?
C16 C21 H8 . . 119.9 ?
C20 C21 H8 . . 119.9 ?
O6 C22 N2 . . 126.79(11) ?
O6 C22 C5 . . 125.45(11) ?
N2 C22 C5 . . 107.75(10) ?
C14 C24 C25 . . 118.38(13) ?
C14 C24 H20 . . 120.8 ?
C25 C24 H20 . . 120.8 ?
C26 C25 C24 . . 120.20(13) ?
C26 C25 H23 . . 119.9 ?
C24 C25 H23 . . 119.9 ?
C25 C26 C27 . . 121.96(13) ?
C25 C26 H22 . . 119.0 ?
C27 C26 H22 . . 119.0 ?
C13 C27 C26 . . 117.19(13) ?
C13 C27 H21 . . 121.4 ?
C26 C27 H21 . . 121.4 ?
C29 C28 C8 . . 118.90(13) ?
C29 C28 H24 . . 120.5 ?
C8 C28 H24 . . 120.5 ?
C28 C29 C11 . . 121.27(13) ?
C28 C29 H25 . . 119.4 ?
C11 C29 H25 . . 119.4 ?
C31 C30 H30 . . 109.5 ?
C31 C30 H31 . . 109.5 ?
H30 C30 H31 . . 109.5 ?
C31 C30 H28 . . 109.5 ?
H30 C30 H28 . . 109.5 ?
H31 C30 H28 . . 109.5 ?
C32 C31 C42 . . 118.74(12) ?
C32 C31 C30 . . 120.85(14) ?
C42 C31 C30 . . 120.41(14) ?
C33 C32 C31 . . 121.22(13) ?
C33 C32 H54 . . 119.4 ?
C31 C32 H54 . . 119.4 ?
C32 C33 C34 . . 118.65(12) ?
C32 C33 H32 . . 120.7 ?
C34 C33 H32 . . 120.7 ?
C41 C34 C33 . . 121.40(11) ?
C41 C34 S2 . . 119.06(9) ?
C33 C34 S2 . . 119.51(10) ?
N5 C35 N4 . . 109.91(9) ?
N5 C35 C51 . . 100.54(9) ?
N4 C35 C51 . . 106.39(9) ?
N5 C35 H53 . . 113.0 ?
N4 C35 H53 . . 113.0 ?
C51 C35 H53 . . 113.0 ?
O8 C36 C37 . . 106.77(10) ?
O8 C36 H35 . . 110.4 ?
C37 C36 H35 . . 110.4 ?
O8 C36 H36 . . 110.4 ?
C37 C36 H36 . . 110.4 ?
H35 C36 H36 . . 108.6 ?
C38 C37 C44 . . 119.48(12) ?
C38 C37 C36 . . 119.77(12) ?
C44 C37 C36 . . 120.75(12) ?
C37 C38 C39 . . 120.15(14) ?
C37 C38 H37 . . 119.9 ?
C39 C38 H37 . . 119.9 ?
C40 C39 C38 . . 120.33(15) ?
C40 C39 H38 . . 119.8 ?
C38 C39 H38 . . 119.8 ?
C39 C40 C43 . . 119.88(14) ?
C39 C40 H29 . . 120.1 ?
C43 C40 H29 . . 120.1 ?
C42 C41 C34 . . 118.79(12) ?
C42 C41 H34 . . 120.6 ?
C34 C41 H34 . . 120.6 ?
C41 C42 C31 . . 121.18(13) ?
C41 C42 H33 . . 119.4 ?
C31 C42 H33 . . 119.4 ?
C40 C43 C44 . . 120.07(14) ?
C40 C43 H39 . . 120.0 ?
C44 C43 H39 . . 120.0 ?
C43 C44 C37 . . 120.08(14) ?
C43 C44 H40 . . 120.0 ?
C37 C44 H40 . . 120.0 ?
O9 C45 N5 . . 126.36(11) ?
O9 C45 C46 . . 125.77(11) ?
N5 C45 C46 . . 107.87(10) ?
C45 C46 C47 . . 109.54(10) ?
C45 C46 C51 . . 103.38(9) ?
C47 C46 C51 . . 119.98(10) ?
C45 C46 H48 . . 107.8 ?
C47 C46 H48 . . 107.8 ?
C51 C46 H48 . . 107.8 ?
C48 C47 C46 . . 113.65(10) ?
C48 C47 H41 . . 108.8 ?
C46 C47 H41 . . 108.8 ?
C48 C47 H42 . . 108.8 ?
C46 C47 H42 . . 108.8 ?
H41 C47 H42 . . 107.7 ?
O10 C48 O11 . . 124.62(12) ?
O10 C48 C47 . . 124.72(11) ?
O11 C48 C47 . . 110.66(10) ?
O11 C49 C50 . . 106.11(11) ?
O11 C49 H47 . . 110.5 ?
C50 C49 H47 . . 110.5 ?
O11 C49 H46 . . 110.5 ?
C50 C49 H46 . . 110.5 ?
H47 C49 H46 . . 108.7 ?
C49 C50 H45 . . 109.5 ?
C49 C50 H44 . . 109.5 ?
H45 C50 H44 . . 109.5 ?
C49 C50 H43 . . 109.5 ?
H45 C50 H43 . . 109.5 ?
H44 C50 H43 . . 109.5 ?
C53 C51 N6 . . 107.70(9) ?
C53 C51 C35 . . 102.60(9) ?
N6 C51 C35 . . 111.42(9) ?
C53 C51 C46 . . 113.83(10) ?
N6 C51 C46 . . 113.15(9) ?
C35 C51 C46 . . 107.69(9) ?
C58 C53 C54 . . 120.95(12) ?
C58 C53 C51 . . 110.42(10) ?
C54 C53 C51 . . 128.59(12) ?
C55 C54 C53 . . 118.29(13) ?
C55 C54 H49 . . 120.9 ?
C53 C54 H49 . . 120.9 ?
C56 C55 C54 . . 120.30(13) ?
C56 C55 H50 . . 119.8 ?
C54 C55 H50 . . 119.8 ?
C55 C56 C57 . . 122.04(13) ?
C55 C56 H51 . . 119.0 ?
C57 C56 H51 . . 119.0 ?
C56 C57 C58 . . 117.17(13) ?
C56 C57 H52 . . 121.4 ?
C58 C57 H52 . . 121.4 ?
C53 C58 C57 . . 121.24(11) ?
C53 C58 N4 . . 110.63(10) ?
C57 C58 N4 . . 128.06(12) ?

loop_
_geom_bond_atom_site_label_1
_geom_bond_atom_site_label_2
_geom_bond_site_symmetry_2
_geom_bond_distance
_geom_bond_publ_flag
S1 O3 . 1.4266(9) ?
S1 O2 . 1.4298(9) ?
S1 N1 . 1.6611(10) ?
S1 C8 . 1.7625(13) ?
S2 O15 . 1.4267(9) ?
S2 O14 . 1.4313(9) ?
S2 N4 . 1.6671(10) ?
S2 C34 . 1.7568(12) ?
O1 C3 . 1.3341(15) ?
O1 C2 . 1.4604(16) ?
O4 N2 . 1.3867(12) ?
O4 C15 . 1.4622(14) ?
O5 C3 . 1.2025(16) ?
O6 C22 . 1.2093(15) ?
N6 O12 . 1.2199(15) ?
N6 O13 . 1.2242(14) ?
N6 C51 . 1.5190(15) ?
O7 N7 . 1.2225(14) ?
N7 O16 . 1.2131(15) ?
N7 C6 . 1.5198(15) ?
O8 N5 . 1.3864(12) ?
O8 C36 . 1.4621(14) ?
O9 C45 . 1.2171(15) ?
O10 C48 . 1.2028(15) ?
O11 C48 . 1.3307(15) ?
O11 C49 . 1.4543(16) ?
N1 C13 . 1.4219(15) ?
N1 C7 . 1.4706(14) ?
N2 C22 . 1.3530(15) ?
N2 C7 . 1.4476(14) ?
N4 C58 . 1.4237(15) ?
N4 C35 . 1.4707(14) ?
N5 C45 . 1.3522(15) ?
N5 C35 . 1.4524(14) ?
C1 C2 . 1.494(2) ?
C1 H16 . 0.98 ?
C1 H15 . 0.98 ?
C1 H1 . 0.98 ?
C2 H14 . 0.99 ?
C2 H17 . 0.99 ?
C3 C4 . 1.5027(17) ?
C4 C5 . 1.5328(16) ?
C4 H12 . 0.99 ?
C4 H13 . 0.99 ?
C5 C22 . 1.5298(16) ?
C5 C6 . 1.5495(15) ?
C5 H18 . 1.0 ?
C6 C14 . 1.5121(16) ?
C6 C7 . 1.5521(15) ?
C7 H19 . 1.0 ?
C8 C28 . 1.3917(18) ?
C8 C9 . 1.3935(18) ?
C9 C10 . 1.3903(19) ?
C9 H4 . 0.95 ?
C10 C11 . 1.394(2) ?
C10 H26 . 0.95 ?
C11 C29 . 1.394(2) ?
C11 C12 . 1.510(2) ?
C12 H3 . 0.98 ?
C12 H27 . 0.98 ?
C12 H2 . 0.98 ?
C13 C14 . 1.3887(17) ?
C13 C27 . 1.3897(18) ?
C14 C24 . 1.3847(17) ?
C15 C16 . 1.4994(17) ?
C15 H11 . 0.99 ?
C15 H10 . 0.99 ?
C16 C21 . 1.3883(19) ?
C16 C17 . 1.3930(18) ?
C17 C18 . 1.3873(19) ?
C17 H5 . 0.95 ?
C18 C19 . 1.382(2) ?
C18 H6 . 0.95 ?
C19 C20 . 1.383(2) ?
C19 H9 . 0.95 ?
C20 C21 . 1.392(2) ?
C20 H7 . 0.95 ?
C21 H8 . 0.95 ?
C24 C25 . 1.391(2) ?
C24 H20 . 0.95 ?
C25 C26 . 1.386(2) ?
C25 H23 . 0.95 ?
C26 C27 . 1.392(2) ?
C26 H22 . 0.95 ?
C27 H21 . 0.95 ?
C28 C29 . 1.390(2) ?
C28 H24 . 0.95 ?
C29 H25 . 0.95 ?
C30 C31 . 1.5059(19) ?
C30 H30 . 0.98 ?
C30 H31 . 0.98 ?
C30 H28 . 0.98 ?
C31 C32 . 1.392(2) ?
C31 C42 . 1.396(2) ?
C32 C33 . 1.3900(19) ?
C32 H54 . 0.95 ?
C33 C34 . 1.3920(17) ?
C33 H32 . 0.95 ?
C34 C41 . 1.3908(18) ?
C35 C51 . 1.5504(15) ?
C35 H53 . 1.0 ?
C36 C37 . 1.4975(17) ?
C36 H35 . 0.99 ?
C36 H36 . 0.99 ?
C37 C38 . 1.385(2) ?
C37 C44 . 1.3916(19) ?
C38 C39 . 1.388(2) ?
C38 H37 . 0.95 ?
C39 C40 . 1.379(3) ?
C39 H38 . 0.95 ?
C40 C43 . 1.385(3) ?
C40 H29 . 0.95 ?
C41 C42 . 1.3867(18) ?
C41 H34 . 0.95 ?
C42 H33 . 0.95 ?
C43 C44 . 1.388(2) ?
C43 H39 . 0.95 ?
C44 H40 . 0.95 ?
C45 C46 . 1.5251(16) ?
C46 C47 . 1.5283(16) ?
C46 C51 . 1.5526(16) ?
C46 H48 . 1.0 ?
C47 C48 . 1.5030(17) ?
C47 H41 . 0.99 ?
C47 H42 . 0.99 ?
C49 C50 . 1.508(2) ?
C49 H47 . 0.99 ?
C49 H46 . 0.99 ?
C50 H45 . 0.98 ?
C50 H44 . 0.98 ?
C50 H43 . 0.98 ?
C51 C53 . 1.5115(16) ?
C53 C58 . 1.3889(18) ?
C53 C54 . 1.3896(17) ?
C54 C55 . 1.389(2) ?
C54 H49 . 0.95 ?
C55 C56 . 1.387(2) ?
C55 H50 . 0.95 ?
C56 C57 . 1.3902(19) ?
C56 H51 . 0.95 ?
C57 C58 . 1.3921(17) ?
C57 H52 . 0.95 ?

loop_
_geom_torsion_atom_site_label_1
_geom_torsion_atom_site_label_2
_geom_torsion_atom_site_label_3
_geom_torsion_atom_site_label_4
_geom_torsion_site_symmetry_1
_geom_torsion_site_symmetry_2
_geom_torsion_site_symmetry_3
_geom_torsion_site_symmetry_4
_geom_torsion
_geom_torsion_publ_flag
O3 S1 N1 C13 . . . . -173.81(9) ?
O2 S1 N1 C13 . . . . 57.03(11) ?
C8 S1 N1 C13 . . . . -57.70(11) ?
O3 S1 N1 C7 . . . . -28.88(10) ?
O2 S1 N1 C7 . . . . -158.04(9) ?
C8 S1 N1 C7 . . . . 87.23(10) ?
C15 O4 N2 C22 . . . . 75.58(12) ?
C15 O4 N2 C7 . . . . -87.80(11) ?
O15 S2 N4 C58 . . . . 172.73(9) ?
O14 S2 N4 C58 . . . . -58.15(10) ?
C34 S2 N4 C58 . . . . 56.08(10) ?
O15 S2 N4 C35 . . . . 28.93(10) ?
O14 S2 N4 C35 . . . . 158.05(9) ?
C34 S2 N4 C35 . . . . -87.72(10) ?
C36 O8 N5 C45 . . . . -77.98(13) ?
C36 O8 N5 C35 . . . . 83.73(12) ?
C3 O1 C2 C1 . . . . -179.89(14) ?
C2 O1 C3 O5 . . . . -0.26(19) ?
C2 O1 C3 C4 . . . . -179.68(12) ?
O5 C3 C4 C5 . . . . 5.71(18) ?
O1 C3 C4 C5 . . . . -174.88(10) ?
C3 C4 C5 C22 . . . . -63.81(13) ?
C3 C4 C5 C6 . . . . 55.12(15) ?
O16 N7 C6 C14 . . . . 96.07(13) ?
O7 N7 C6 C14 . . . . -79.52(13) ?
O16 N7 C6 C5 . . . . -137.89(12) ?
O7 N7 C6 C5 . . . . 46.53(14) ?
O16 N7 C6 C7 . . . . -16.10(15) ?
O7 N7 C6 C7 . . . . 168.32(10) ?
C22 C5 C6 C14 . . . . -99.46(11) ?
C4 C5 C6 C14 . . . . 138.70(11) ?
C22 C5 C6 N7 . . . . 137.31(10) ?
C4 C5 C6 N7 . . . . 15.47(15) ?
C22 C5 C6 C7 . . . . 13.31(12) ?
C4 C5 C6 C7 . . . . -108.53(11) ?
C22 N2 C7 N1 . . . . 128.10(10) ?
O4 N2 C7 N1 . . . . -67.86(12) ?
C22 N2 C7 C6 . . . . 16.73(13) ?
O4 N2 C7 C6 . . . . -179.23(9) ?
C13 N1 C7 N2 . . . . -94.69(11) ?
S1 N1 C7 N2 . . . . 116.42(9) ?
C13 N1 C7 C6 . . . . 12.94(12) ?
S1 N1 C7 C6 . . . . -135.95(9) ?
C14 C6 C7 N2 . . . . 102.29(10) ?
N7 C6 C7 N2 . . . . -142.24(9) ?
C5 C6 C7 N2 . . . . -17.39(11) ?
C14 C6 C7 N1 . . . . -11.54(11) ?
N7 C6 C7 N1 . . . . 103.93(10) ?
C5 C6 C7 N1 . . . . -131.21(9) ?
O3 S1 C8 C28 . . . . 20.95(11) ?
O2 S1 C8 C28 . . . . 155.28(10) ?
N1 S1 C8 C28 . . . . -92.59(10) ?
O3 S1 C8 C9 . . . . -161.38(9) ?
O2 S1 C8 C9 . . . . -27.06(11) ?
N1 S1 C8 C9 . . . . 85.08(10) ?
C28 C8 C9 C10 . . . . 0.93(18) ?
S1 C8 C9 C10 . . . . -176.69(9) ?
C8 C9 C10 C11 . . . . 0.07(19) ?
C9 C10 C11 C29 . . . . -1.54(19) ?
C9 C10 C11 C12 . . . . 177.69(13) ?
C7 N1 C13 C14 . . . . -9.19(13) ?
S1 N1 C13 C14 . . . . 139.71(9) ?
C7 N1 C13 C27 . . . . 168.18(12) ?
S1 N1 C13 C27 . . . . -42.92(17) ?
C27 C13 C14 C24 . . . . 0.75(19) ?
N1 C13 C14 C24 . . . . 178.33(11) ?
C27 C13 C14 C6 . . . . -176.28(11) ?
N1 C13 C14 C6 . . . . 1.30(14) ?
N7 C6 C14 C24 . . . . 71.60(16) ?
C5 C6 C14 C24 . . . . -54.43(17) ?
C7 C6 C14 C24 . . . . -170.26(13) ?
N7 C6 C14 C13 . . . . -111.65(11) ?
C5 C6 C14 C13 . . . . 122.32(11) ?
C7 C6 C14 C13 . . . . 6.49(13) ?
N2 O4 C15 C16 . . . . 169.07(9) ?
O4 C15 C16 C21 . . . . 126.73(12) ?
O4 C15 C16 C17 . . . . -55.58(15) ?
C21 C16 C17 C18 . . . . -1.3(2) ?
C15 C16 C17 C18 . . . . -179.02(12) ?
C16 C17 C18 C19 . . . . 1.2(2) ?
C17 C18 C19 C20 . . . . 0.0(2) ?
C18 C19 C20 C21 . . . . -1.1(3) ?
C17 C16 C21 C20 . . . . 0.2(2) ?
C15 C16 C21 C20 . . . . 177.93(13) ?
C19 C20 C21 C16 . . . . 1.0(2) ?
O4 N2 C22 O6 . . . . 7.01(19) ?
C7 N2 C22 O6 . . . . 170.58(12) ?
O4 N2 C22 C5 . . . . -172.44(9) ?
C7 N2 C22 C5 . . . . -8.86(14) ?
C4 C5 C22 O6 . . . . -53.73(16) ?
C6 C5 C22 O6 . . . . 177.00(12) ?
C4 C5 C22 N2 . . . . 125.72(10) ?
C6 C5 C22 N2 . . . . -3.54(12) ?
C13 C14 C24 C25 . . . . 0.3(2) ?
C6 C14 C24 C25 . . . . 176.77(13) ?
C14 C24 C25 C26 . . . . -0.5(2) ?
C24 C25 C26 C27 . . . . -0.5(2) ?
C14 C13 C27 C26 . . . . -1.62(19) ?
N1 C13 C27 C26 . . . . -178.74(12) ?
C25 C26 C27 C13 . . . . 1.5(2) ?
C9 C8 C28 C29 . . . . -0.42(18) ?
S1 C8 C28 C29 . . . . 177.22(10) ?
C8 C28 C29 C11 . . . . -1.1(2) ?
C10 C11 C29 C28 . . . . 2.1(2) ?
C12 C11 C29 C28 . . . . -177.16(13) ?
C42 C31 C32 C33 . . . . -1.1(2) ?
C30 C31 C32 C33 . . . . 178.53(13) ?
C31 C32 C33 C34 . . . . 0.5(2) ?
C32 C33 C34 C41 . . . . 0.14(18) ?
C32 C33 C34 S2 . . . . -178.11(10) ?
O15 S2 C34 C41 . . . . 160.16(9) ?
O14 S2 C34 C41 . . . . 26.00(11) ?
N4 S2 C34 C41 . . . . -86.13(10) ?
O15 S2 C34 C33 . . . . -21.54(11) ?
O14 S2 C34 C33 . . . . -155.71(10) ?
N4 S2 C34 C33 . . . . 92.16(10) ?
C45 N5 C35 N4 . . . . -130.48(10) ?
O8 N5 C35 N4 . . . . 67.05(12) ?
C45 N5 C35 C51 . . . . -18.60(12) ?
O8 N5 C35 C51 . . . . 178.92(9) ?
C58 N4 C35 N5 . . . . 96.44(10) ?
S2 N4 C35 N5 . . . . -115.70(9) ?
C58 N4 C35 C51 . . . . -11.58(12) ?
S2 N4 C35 C51 . . . . 136.28(8) ?
N5 O8 C36 C37 . . . . -171.74(10) ?
O8 C36 C37 C38 . . . . 69.46(15) ?
O8 C36 C37 C44 . . . . -110.05(13) ?
C44 C37 C38 C39 . . . . 0.8(2) ?
C36 C37 C38 C39 . . . . -178.76(13) ?
C37 C38 C39 C40 . . . . 0.1(2) ?
C38 C39 C40 C43 . . . . -0.8(2) ?
C33 C34 C41 C42 . . . . -0.10(18) ?
S2 C34 C41 C42 . . . . 178.16(9) ?
C34 C41 C42 C31 . . . . -0.55(19) ?
C32 C31 C42 C41 . . . . 1.1(2) ?
C30 C31 C42 C41 . . . . -178.48(13) ?
C39 C40 C43 C44 . . . . 0.6(2) ?
C40 C43 C44 C37 . . . . 0.3(2) ?
C38 C37 C44 C43 . . . . -1.0(2) ?
C36 C37 C44 C43 . . . . 178.55(13) ?
O8 N5 C45 O9 . . . . -6.03(18) ?
C35 N5 C45 O9 . . . . -168.08(11) ?
O8 N5 C45 C46 . . . . 174.33(9) ?
C35 N5 C45 C46 . . . . 12.29(13) ?
O9 C45 C46 C47 . . . . 51.58(15) ?
N5 C45 C46 C47 . . . . -128.78(10) ?
O9 C45 C46 C51 . . . . -179.41(11) ?
N5 C45 C46 C51 . . . . 0.23(12) ?
C45 C46 C47 C48 . . . . 63.68(13) ?
C51 C46 C47 C48 . . . . -55.55(15) ?
C49 O11 C48 O10 . . . . -2.12(19) ?
C49 O11 C48 C47 . . . . 177.06(11) ?
C46 C47 C48 O10 . . . . -7.00(18) ?
C46 C47 C48 O11 . . . . 173.82(10) ?
C48 O11 C49 C50 . . . . -178.20(12) ?
O12 N6 C51 C53 . . . . -94.65(13) ?
O13 N6 C51 C53 . . . . 79.34(13) ?
O12 N6 C51 C35 . . . . 17.14(15) ?
O13 N6 C51 C35 . . . . -168.87(11) ?
O12 N6 C51 C46 . . . . 138.65(11) ?
O13 N6 C51 C46 . . . . -47.35(15) ?
N5 C35 C51 C53 . . . . -103.47(9) ?
N4 C35 C51 C53 . . . . 11.10(11) ?
N5 C35 C51 N6 . . . . 141.55(9) ?
N4 C35 C51 N6 . . . . -103.88(10) ?
N5 C35 C51 C46 . . . . 16.92(11) ?
N4 C35 C51 C46 . . . . 131.48(9) ?
C45 C46 C51 C53 . . . . 101.93(11) ?
C47 C46 C51 C53 . . . . -135.78(11) ?
C45 C46 C51 N6 . . . . -134.68(10) ?
C47 C46 C51 N6 . . . . -12.40(15) ?
C45 C46 C51 C35 . . . . -11.10(12) ?
C47 C46 C51 C35 . . . . 111.19(11) ?
N6 C51 C53 C58 . . . . 110.53(11) ?
C35 C51 C53 C58 . . . . -7.12(12) ?
C46 C51 C53 C58 . . . . -123.17(11) ?
N6 C51 C53 C54 . . . . -71.94(16) ?
C35 C51 C53 C54 . . . . 170.40(12) ?
C46 C51 C53 C54 . . . . 54.36(17) ?
C58 C53 C54 C55 . . . . -0.6(2) ?
C51 C53 C54 C55 . . . . -177.90(12) ?
C53 C54 C55 C56 . . . . 0.6(2) ?
C54 C55 C56 C57 . . . . 0.3(2) ?
C55 C56 C57 C58 . . . . -1.1(2) ?
C54 C53 C58 C57 . . . . -0.25(19) ?
C51 C53 C58 C57 . . . . 177.49(11) ?
C54 C53 C58 N4 . . . . -177.50(11) ?
C51 C53 C58 N4 . . . . 0.25(14) ?
C56 C57 C58 C53 . . . . 1.09(18) ?
C56 C57 C58 N4 . . . . 177.81(12) ?
C35 N4 C58 C53 . . . . 7.33(13) ?
S2 N4 C58 C53 . . . . -140.48(9) ?
C35 N4 C58 C57 . . . . -169.68(12) ?
S2 N4 C58 C57 . . . . 42.51(16) ?
